data_7060255
loop_
_publ_author_name
'Song, Hao'
'Zhang, Sen-Yu'
'Gu, Peng-Fei'
'Wu, Hua-Yu'
'Wang, Zi-Kun'
'Wang, Shi'
'Wang, Zheng'
'Gu, Yu-Yang'
'Li, Yong-Hua'

_publ_section_title
;
 Trapping of two mononuclear silyl platinum(ii)/palladium(ii) complexes
 and a unique dinuclear bis(\m2-disilene)(silyl)nickel(ii) complex
;
_journal_issue 46
_journal_name_full 'New Journal of Chemistry'
_journal_page_first 20351
_journal_page_last 20357
_journal_paper_doi 10.1039/D0NJ04079G
_journal_volume 44
_journal_year 2020
_chemical_formula_moiety 'C40 H50 P2 Pd Si2'
_chemical_formula_sum 'C40 H50 P2 Pd Si2'
_chemical_formula_weight 755.34
_space_group_IT_number 2
_space_group_name_Hall '-P 1'
_space_group_name_H-M_alt 'P -1'
_symmetry_cell_setting triclinic
_symmetry_space_group_name_Hall '-P 1'
_symmetry_space_group_name_H-M 'P -1'
_atom_sites_solution_hydrogens geom
_atom_sites_solution_primary direct
_atom_sites_solution_secondary difmap
_audit_creation_method SHELXL-97
_audit_update_record
;
2019-12-17 deposited with the CCDC.	2020-10-19 downloaded from the CCDC.
;
_cell_angle_alpha 94.02(3)
_cell_angle_beta 113.95(3)
_cell_angle_gamma 95.58(3)
_cell_formula_units_Z 2
_cell_length_a 11.747(2)
_cell_length_b 13.118(3)
_cell_length_c 13.202(3)
_cell_measurement_reflns_used 8261
_cell_measurement_temperature 293(2)
_cell_measurement_theta_max 27.51
_cell_measurement_theta_min 2.63
_cell_volume 1836.9(8)
_computing_cell_refinement 'Bruker XSCANS'
_computing_data_collection 'Bruker XSCANS'
_computing_data_reduction 'Bruker SHELXTL'
_computing_molecular_graphics 'Bruker SHELXTL'
_computing_publication_material 'Bruker SHELXTL'
_computing_structure_refinement 'Bruker SHELXTL'
_computing_structure_solution 'Bruker SHELXTL'
_diffrn_ambient_temperature 293(2)
_diffrn_measured_fraction_theta_full 0.978
_diffrn_measured_fraction_theta_max 0.978
_diffrn_measurement_device_type 'Bruker P4'
_diffrn_measurement_method '\w scans'
_diffrn_radiation_monochromator graphite
_diffrn_radiation_source 'fine-focus sealed tube'
_diffrn_radiation_type MoK\a
_diffrn_radiation_wavelength 0.71073
_diffrn_reflns_av_R_equivalents 0.0176
_diffrn_reflns_av_sigmaI/netI 0.0195
_diffrn_reflns_limit_h_max 15
_diffrn_reflns_limit_h_min -15
_diffrn_reflns_limit_k_max 17
_diffrn_reflns_limit_k_min -17
_diffrn_reflns_limit_l_max 17
_diffrn_reflns_limit_l_min -17
_diffrn_reflns_number 15912
_diffrn_reflns_theta_full 27.51
_diffrn_reflns_theta_max 27.51
_diffrn_reflns_theta_min 1.57
_exptl_absorpt_coefficient_mu 0.685
_exptl_absorpt_correction_T_max 0.758
_exptl_absorpt_correction_T_min 0.690
_exptl_absorpt_correction_type multi-scan
_exptl_absorpt_process_details 'Bruker SMART'
_exptl_crystal_colour colourless
_exptl_crystal_density_diffrn 1.366
_exptl_crystal_density_method 'not measured'
_exptl_crystal_description block
_exptl_crystal_F_000 788
_exptl_crystal_size_max 0.4
_exptl_crystal_size_mid 0.4
_exptl_crystal_size_min 0.4
_refine_diff_density_max 1.524
_refine_diff_density_min -0.962
_refine_diff_density_rms 0.105
_refine_ls_extinction_method none
_refine_ls_goodness_of_fit_ref 1.070
_refine_ls_hydrogen_treatment constr
_refine_ls_matrix_type full
_refine_ls_number_parameters 410
_refine_ls_number_reflns 8261
_refine_ls_number_restraints 0
_refine_ls_restrained_S_all 1.070
_refine_ls_R_factor_all 0.0354
_refine_ls_R_factor_gt 0.0333
_refine_ls_shift/su_max 0.001
_refine_ls_shift/su_mean 0.000
_refine_ls_structure_factor_coef Fsqd
_refine_ls_weighting_details 'calc w=1/[\s^2^(Fo^2^)+(0.0564P)^2^+2.4426P] where P=(Fo^2^+2Fc^2^)/3'
_refine_ls_weighting_scheme calc
_refine_ls_wR_factor_gt 0.0977
_refine_ls_wR_factor_ref 0.0990
_reflns_number_gt 7624
_reflns_number_total 8261
_reflns_threshold_expression >2sigma(I)
_cod_data_source_file d0nj04079g2.cif
_cod_data_source_block p1
_cod_depositor_comments
;
The following automatic conversions were performed:

data item '_exptl_absorpt_correction_type' value 'MULTI-SCAN' was
changed to 'multi-scan' in accordance with the
/home/data/users/saulius/crontab/automatic-downloads/current/RSC/lib/dictionaries/cif_core.dic
dictionary named 'cif_core.dic' version 2.4.2 last updated on
2011-04-26.

data item '_symmetry_cell_setting' value 'Triclinic' was changed to
'triclinic' in accordance with the
/home/data/users/saulius/crontab/automatic-downloads/current/RSC/lib/dictionaries/cif_core.dic
dictionary named 'cif_core.dic' version 2.4.2 last updated on
2011-04-26.

Automatic conversion script
Id: cif_fix_values 7556 2019-12-06 15:28:31Z antanas 
;
_cod_original_cell_volume 1836.9(7)
_cod_database_code 7060255

loop_
_symmetry_equiv_pos_as_xyz
'x, y, z'
'-x, -y, -z'

loop_
_atom_site_label
_atom_site_type_symbol
_atom_site_fract_x
_atom_site_fract_y
_atom_site_fract_z
_atom_site_U_iso_or_equiv
_atom_site_adp_type
_atom_site_occupancy
_atom_site_symmetry_multiplicity
_atom_site_calc_flag
_atom_site_refinement_flags
_atom_site_disorder_assembly
_atom_site_disorder_group
Pd1 Pd 0.803197(14) 0.237815(12) 0.241039(13) 0.01362(7) Uani 1 1 d . . .
P2 P 0.70944(5) 0.18720(4) 0.36009(5) 0.01414(12) Uani 1 1 d . . .
P1 P 0.98390(5) 0.18392(4) 0.37215(5) 0.01477(12) Uani 1 1 d . . .
Si2 Si 0.88483(6) 0.27291(5) 0.10777(5) 0.01578(13) Uani 1 1 d . . .
Si1 Si 0.63570(6) 0.30785(5) 0.11207(5) 0.01553(13) Uani 1 1 d . . .
H1A H 0.5202 0.2381 0.0600 0.019 Uiso 1 1 d R . .
H1B H 0.6008 0.3947 0.1651 0.019 Uiso 1 1 d R . .
C25 C 1.1645(2) 0.4726(2) 0.5184(2) 0.0256(5) Uani 1 1 d . . .
H25A H 1.1509 0.5399 0.5048 0.031 Uiso 1 1 calc R . .
C29 C 0.6660(2) 0.36291(17) -0.00420(19) 0.0172(4) Uani 1 1 d . . .
C4 C 0.4966(3) -0.1444(2) 0.2511(3) 0.0332(6) Uani 1 1 d . . .
H4A H 0.4529 -0.2109 0.2285 0.040 Uiso 1 1 calc R . .
C14 C 0.9352(2) 0.11813(18) 0.4708(2) 0.0187(4) Uani 1 1 d . . .
H14A H 0.8978 0.0476 0.4390 0.022 Uiso 1 1 calc R . .
H14B H 1.0081 0.1163 0.5400 0.022 Uiso 1 1 calc R . .
C21 C 1.1001(2) 0.28885(18) 0.46590(19) 0.0177(4) Uani 1 1 d . . .
C16 C 1.0068(2) -0.00425(19) 0.27930(19) 0.0196(4) Uani 1 1 d . . .
H16A H 0.9234 -0.0214 0.2679 0.024 Uiso 1 1 calc R . .
C24 C 1.2684(2) 0.4549(2) 0.6102(2) 0.0272(5) Uani 1 1 d . . .
H24A H 1.3246 0.5102 0.6580 0.033 Uiso 1 1 calc R . .
C5 C 0.5278(4) -0.0907(3) 0.1773(3) 0.0458(8) Uani 1 1 d . . .
H5A H 0.5059 -0.1217 0.1051 0.055 Uiso 1 1 calc R . .
C31 C 0.6163(2) 0.45426(19) -0.1666(2) 0.0226(5) Uani 1 1 d . . .
H31A H 0.5618 0.4903 -0.2197 0.027 Uiso 1 1 calc R . .
C11 C 0.5357(3) 0.3515(2) 0.5211(2) 0.0257(5) Uani 1 1 d . . .
H11A H 0.5507 0.3779 0.5933 0.031 Uiso 1 1 calc R . .
C2 C 0.5938(2) 0.0006(2) 0.3919(2) 0.0248(5) Uani 1 1 d . . .
H2A H 0.6153 0.0310 0.4642 0.030 Uiso 1 1 calc R . .
C3 C 0.5305(3) -0.0987(2) 0.3583(3) 0.0300(6) Uani 1 1 d . . .
H3A H 0.5107 -0.1349 0.4084 0.036 Uiso 1 1 calc R . .
C26 C 1.0803(2) 0.39060(19) 0.4462(2) 0.0206(5) Uani 1 1 d . . .
H26A H 1.0106 0.4032 0.3845 0.025 Uiso 1 1 calc R . .
C30 C 0.5833(2) 0.41597(18) -0.08549(19) 0.0200(5) Uani 1 1 d . . .
H30A H 0.5061 0.4255 -0.0850 0.024 Uiso 1 1 calc R . .
C34 C 0.7826(2) 0.34837(18) -0.00458(19) 0.0185(4) Uani 1 1 d . . .
C20 C 1.1947(2) 0.11849(19) 0.3472(2) 0.0212(5) Uani 1 1 d . . .
H20A H 1.2381 0.1833 0.3821 0.025 Uiso 1 1 calc R . .
C15 C 1.0712(2) 0.09270(18) 0.33355(18) 0.0167(4) Uani 1 1 d . . .
C1 C 0.6257(2) 0.05568(18) 0.3183(2) 0.0181(4) Uani 1 1 d . . .
C28 C 1.0506(2) 0.3424(2) 0.1679(2) 0.0260(5) Uani 1 1 d . . .
H28A H 1.0725 0.3607 0.1083 0.039 Uiso 1 1 calc R . .
H28B H 1.1074 0.2982 0.2113 0.039 Uiso 1 1 calc R . .
H28C H 1.0563 0.4039 0.2147 0.039 Uiso 1 1 calc R . .
C8 C 0.4911(2) 0.27289(18) 0.3067(2) 0.0191(4) Uani 1 1 d . . .
H8A H 0.4754 0.2465 0.2343 0.023 Uiso 1 1 calc R . .
C23 C 1.2889(2) 0.3540(2) 0.6313(2) 0.0254(5) Uani 1 1 d . . .
H23A H 1.3588 0.3419 0.6932 0.030 Uiso 1 1 calc R . .
C13 C 0.8397(2) 0.17613(18) 0.49428(19) 0.0180(4) Uani 1 1 d . . .
H13A H 0.8793 0.2442 0.5334 0.022 Uiso 1 1 calc R . .
H13B H 0.8082 0.1389 0.5407 0.022 Uiso 1 1 calc R . .
C33 C 0.8142(2) 0.3865(2) -0.0880(2) 0.0243(5) Uani 1 1 d . . .
H33A H 0.8909 0.3767 -0.0895 0.029 Uiso 1 1 calc R . .
C19 C 1.2537(2) 0.0478(2) 0.3087(2) 0.0245(5) Uani 1 1 d . . .
H19A H 1.3360 0.0657 0.3175 0.029 Uiso 1 1 calc R . .
C7 C 0.6015(2) 0.25716(17) 0.39534(19) 0.0162(4) Uani 1 1 d . . .
C12 C 0.6234(2) 0.29672(19) 0.5033(2) 0.0210(5) Uani 1 1 d . . .
H12A H 0.6963 0.2867 0.5634 0.025 Uiso 1 1 calc R . .
C27 C 0.8944(3) 0.1506(2) 0.0306(2) 0.0289(6) Uani 1 1 d . . .
H27A H 0.9300 0.1671 -0.0210 0.043 Uiso 1 1 calc R . .
H27B H 0.8115 0.1131 -0.0095 0.043 Uiso 1 1 calc R . .
H27C H 0.9464 0.1091 0.0829 0.043 Uiso 1 1 calc R . .
C9 C 0.4042(2) 0.32747(19) 0.3250(2) 0.0225(5) Uani 1 1 d . . .
H9A H 0.3310 0.3374 0.2652 0.027 Uiso 1 1 calc R . .
C6 C 0.5918(3) 0.0092(2) 0.2103(2) 0.0336(6) Uani 1 1 d . . .
H6A H 0.6120 0.0449 0.1601 0.040 Uiso 1 1 calc R . .
C22 C 1.2048(2) 0.27139(19) 0.5596(2) 0.0212(5) Uani 1 1 d . . .
H22A H 1.2182 0.2042 0.5741 0.025 Uiso 1 1 calc R . .
C17 C 1.0658(2) -0.07534(19) 0.2421(2) 0.0228(5) Uani 1 1 d . . .
H17A H 1.0226 -0.1402 0.2071 0.027 Uiso 1 1 calc R . .
C10 C 0.4270(2) 0.36707(19) 0.4326(2) 0.0251(5) Uani 1 1 d . . .
H10A H 0.3693 0.4040 0.4452 0.030 Uiso 1 1 calc R . .
C18 C 1.1901(2) -0.0491(2) 0.2576(2) 0.0243(5) Uani 1 1 d . . .
H18A H 1.2303 -0.0967 0.2335 0.029 Uiso 1 1 calc R . .
C32 C 0.7311(2) 0.4388(2) -0.1686(2) 0.0260(5) Uani 1 1 d . . .
H32A H 0.7525 0.4635 -0.2238 0.031 Uiso 1 1 calc R . .
C39 C 0.9317(2) 0.66666(17) 0.17451(19) 0.0160(4) Uani 1 1 d . . .
H39A H 0.9887 0.6887 0.1424 0.024 Uiso 1 1 d R . .
H39B H 0.9156 0.7153 0.2232 0.024 Uiso 1 1 d R . .
C36 C 0.7646(2) 0.81913(17) 0.0811(2) 0.0195(4) Uani 1 1 d . . .
H36A H 0.7767 0.8279 0.1554 0.029 Uiso 1 1 d R . .
H36B H 0.6756 0.8026 0.0585 0.029 Uiso 1 1 d R . .
C37 C 0.7650(3) 0.7238(2) 0.0242(3) 0.0357(6) Uani 1 1 d . . .
H37A H 0.8242 0.7322 -0.0098 0.054 Uiso 1 1 d R . .
H37B H 0.6821 0.7001 -0.0345 0.054 Uiso 1 1 d R . .
C38 C 0.8020(3) 0.6460(2) 0.1057(3) 0.0334(6) Uani 1 1 d . . .
H38A H 0.7549 0.6488 0.1513 0.050 Uiso 1 1 d R . .
H38B H 0.7822 0.5772 0.0656 0.050 Uiso 1 1 d R . .
C40 C 0.9693(3) 0.6011(3) 0.2591(3) 0.0408(7) Uani 1 1 d . . .
H40A H 1.0594 0.6087 0.2950 0.061 Uiso 1 1 calc R . .
H40B H 0.9368 0.5309 0.2268 0.061 Uiso 1 1 calc R . .
H40C H 0.9370 0.6193 0.3132 0.061 Uiso 1 1 calc R . .
C35 C 0.7425(4) 0.8992(3) 0.0121(3) 0.0501(9) Uani 1 1 d . . .
H35A H 0.7516 0.9635 0.0560 0.075 Uiso 1 1 calc R . .
H35B H 0.6588 0.8849 -0.0459 0.075 Uiso 1 1 calc R . .
H35C H 0.8021 0.9037 -0.0206 0.075 Uiso 1 1 calc R . .

loop_
_atom_site_aniso_label
_atom_site_aniso_U_11
_atom_site_aniso_U_22
_atom_site_aniso_U_33
_atom_site_aniso_U_23
_atom_site_aniso_U_13
_atom_site_aniso_U_12
Pd1 0.01038(9) 0.01718(10) 0.01315(10) 0.00287(6) 0.00444(7) 0.00246(6)
P2 0.0119(3) 0.0168(3) 0.0143(3) 0.0025(2) 0.0058(2) 0.0031(2)
P1 0.0112(3) 0.0171(3) 0.0156(3) 0.0028(2) 0.0048(2) 0.0029(2)
Si2 0.0126(3) 0.0203(3) 0.0149(3) 0.0026(2) 0.0059(2) 0.0026(2)
Si1 0.0123(3) 0.0204(3) 0.0135(3) 0.0026(2) 0.0047(2) 0.0034(2)
C25 0.0252(13) 0.0212(12) 0.0308(13) -0.0029(10) 0.0132(11) 0.0028(10)
C29 0.0162(11) 0.0172(10) 0.0149(10) 0.0009(8) 0.0040(9) -0.0013(8)
C4 0.0291(14) 0.0189(12) 0.0486(17) -0.0040(11) 0.0156(13) -0.0019(10)
C14 0.0167(11) 0.0211(11) 0.0193(11) 0.0073(9) 0.0073(9) 0.0050(9)
C21 0.0146(10) 0.0208(11) 0.0181(11) -0.0001(8) 0.0076(9) 0.0021(8)
C16 0.0168(11) 0.0230(11) 0.0176(11) 0.0026(9) 0.0059(9) 0.0015(9)
C24 0.0218(12) 0.0287(13) 0.0274(13) -0.0097(10) 0.0097(11) -0.0023(10)
C5 0.060(2) 0.0335(16) 0.0385(17) -0.0159(13) 0.0216(16) -0.0115(15)
C31 0.0210(12) 0.0217(11) 0.0188(11) 0.0062(9) 0.0020(9) -0.0002(9)
C11 0.0278(13) 0.0254(12) 0.0267(13) -0.0048(10) 0.0161(11) 0.0012(10)
C2 0.0259(13) 0.0222(12) 0.0272(13) 0.0025(10) 0.0128(11) 0.0004(10)
C3 0.0263(13) 0.0219(12) 0.0437(16) 0.0075(11) 0.0166(12) 0.0004(10)
C26 0.0182(11) 0.0223(11) 0.0216(11) 0.0022(9) 0.0083(9) 0.0048(9)
C30 0.0163(11) 0.0212(11) 0.0185(11) 0.0016(9) 0.0035(9) 0.0009(9)
C34 0.0174(11) 0.0198(11) 0.0175(11) 0.0039(9) 0.0065(9) 0.0012(9)
C20 0.0173(11) 0.0227(11) 0.0221(11) 0.0007(9) 0.0072(9) 0.0018(9)
C15 0.0162(10) 0.0196(11) 0.0149(10) 0.0035(8) 0.0062(8) 0.0052(8)
C1 0.0145(10) 0.0174(10) 0.0225(11) 0.0011(9) 0.0078(9) 0.0032(8)
C28 0.0164(11) 0.0373(14) 0.0248(12) 0.0046(11) 0.0096(10) 0.0001(10)
C8 0.0165(11) 0.0235(11) 0.0192(11) 0.0046(9) 0.0089(9) 0.0029(9)
C23 0.0162(11) 0.0348(14) 0.0202(12) -0.0027(10) 0.0037(10) 0.0029(10)
C13 0.0159(10) 0.0227(11) 0.0157(10) 0.0042(8) 0.0063(9) 0.0038(9)
C33 0.0179(12) 0.0326(13) 0.0237(12) 0.0082(10) 0.0095(10) 0.0014(10)
C19 0.0170(11) 0.0333(13) 0.0239(12) 0.0020(10) 0.0089(10) 0.0058(10)
C7 0.0147(10) 0.0151(10) 0.0213(11) 0.0042(8) 0.0096(9) 0.0021(8)
C12 0.0188(11) 0.0231(11) 0.0205(11) 0.0008(9) 0.0080(9) 0.0024(9)
C27 0.0401(16) 0.0259(13) 0.0241(13) 0.0019(10) 0.0157(12) 0.0094(11)
C9 0.0167(11) 0.0244(12) 0.0304(13) 0.0107(10) 0.0120(10) 0.0056(9)
C6 0.0429(17) 0.0297(14) 0.0271(14) -0.0043(11) 0.0172(13) -0.0058(12)
C22 0.0168(11) 0.0242(12) 0.0219(11) 0.0025(9) 0.0070(9) 0.0049(9)
C17 0.0277(13) 0.0209(11) 0.0184(11) 0.0008(9) 0.0084(10) 0.0036(10)
C10 0.0243(12) 0.0197(11) 0.0396(15) 0.0038(10) 0.0211(12) 0.0058(10)
C18 0.0267(13) 0.0290(13) 0.0189(11) 0.0023(10) 0.0098(10) 0.0111(10)
C32 0.0247(13) 0.0310(13) 0.0213(12) 0.0097(10) 0.0088(10) -0.0027(10)
C39 0.0064(9) 0.0145(10) 0.0217(11) 0.0015(8) 0.0007(8) 0.0002(7)
C36 0.0175(11) 0.0158(10) 0.0218(11) 0.0018(9) 0.0046(9) 0.0028(8)
C37 0.0270(14) 0.0432(17) 0.0326(15) 0.0009(13) 0.0077(12) 0.0088(12)
C38 0.0210(13) 0.0270(13) 0.0422(16) 0.0010(12) 0.0048(12) -0.0023(10)
C40 0.0366(17) 0.0398(17) 0.0373(16) 0.0033(13) 0.0059(14) 0.0086(13)
C35 0.0409(19) 0.0408(18) 0.059(2) 0.0140(16) 0.0107(17) -0.0003(15)

loop_
_atom_type_symbol
_atom_type_description
_atom_type_scat_dispersion_real
_atom_type_scat_dispersion_imag
_atom_type_scat_source
C C 0.0033 0.0016 'International Tables Vol C Tables 4.2.6.8 and 6.1.1.4'
H H 0.0000 0.0000 'International Tables Vol C Tables 4.2.6.8 and 6.1.1.4'
P P 0.1023 0.0942 'International Tables Vol C Tables 4.2.6.8 and 6.1.1.4'
Pd Pd -0.9988 1.0072 'International Tables Vol C Tables 4.2.6.8 and 6.1.1.4'
Si Si 0.0817 0.0704 'International Tables Vol C Tables 4.2.6.8 and 6.1.1.4'

loop_
_geom_angle_atom_site_label_1
_geom_angle_atom_site_label_2
_geom_angle_atom_site_label_3
_geom_angle
_geom_angle_site_symmetry_1
_geom_angle_site_symmetry_3
_geom_angle_publ_flag
Si1 Pd1 P1 174.05(2) . . ?
Si1 Pd1 P2 98.72(3) . . ?
P1 Pd1 P2 84.88(3) . . ?
Si1 Pd1 Si2 80.03(3) . . ?
P1 Pd1 Si2 96.88(3) . . ?
P2 Pd1 Si2 173.87(2) . . ?
C7 P2 C1 102.56(10) . . ?
C7 P2 C13 105.42(11) . . ?
C1 P2 C13 102.56(11) . . ?
C7 P2 Pd1 125.28(8) . . ?
C1 P2 Pd1 112.66(8) . . ?
C13 P2 Pd1 106.03(8) . . ?
C21 P1 C15 106.38(11) . . ?
C21 P1 C14 101.12(11) . . ?
C15 P1 C14 103.35(11) . . ?
C21 P1 Pd1 114.18(8) . . ?
C15 P1 Pd1 122.57(8) . . ?
C14 P1 Pd1 106.58(8) . . ?
C27 Si2 C28 103.68(13) . . ?
C27 Si2 C34 105.18(12) . . ?
C28 Si2 C34 107.78(12) . . ?
C27 Si2 Pd1 111.31(9) . . ?
C28 Si2 Pd1 114.96(9) . . ?
C34 Si2 Pd1 113.06(8) . . ?
C29 Si1 Pd1 115.36(8) . . ?
C29 Si1 H1A 106.6 . . ?
Pd1 Si1 H1A 114.5 . . ?
C29 Si1 H1B 104.2 . . ?
Pd1 Si1 H1B 111.9 . . ?
H1A Si1 H1B 103.2 . . ?
C24 C25 C26 120.5(2) . . ?
C24 C25 H25A 119.7 . . ?
C26 C25 H25A 119.7 . . ?
C30 C29 C34 120.1(2) . . ?
C30 C29 Si1 125.27(18) . . ?
C34 C29 Si1 114.62(17) . . ?
C3 C4 C5 119.6(3) . . ?
C3 C4 H4A 120.2 . . ?
C5 C4 H4A 120.2 . . ?
C13 C14 P1 109.56(15) . . ?
C13 C14 H14A 109.8 . . ?
P1 C14 H14A 109.8 . . ?
C13 C14 H14B 109.8 . . ?
P1 C14 H14B 109.8 . . ?
H14A C14 H14B 108.2 . . ?
C22 C21 C26 119.1(2) . . ?
C22 C21 P1 122.24(18) . . ?
C26 C21 P1 118.60(18) . . ?
C17 C16 C15 120.7(2) . . ?
C17 C16 H16A 119.6 . . ?
C15 C16 H16A 119.6 . . ?
C25 C24 C23 119.9(2) . . ?
C25 C24 H24A 120.0 . . ?
C23 C24 H24A 120.0 . . ?
C4 C5 C6 120.4(3) . . ?
C4 C5 H5A 119.8 . . ?
C6 C5 H5A 119.8 . . ?
C30 C31 C32 120.0(2) . . ?
C30 C31 H31A 120.0 . . ?
C32 C31 H31A 120.0 . . ?
C10 C11 C12 120.7(2) . . ?
C10 C11 H11A 119.6 . . ?
C12 C11 H11A 119.6 . . ?
C3 C2 C1 120.6(3) . . ?
C3 C2 H2A 119.7 . . ?
C1 C2 H2A 119.7 . . ?
C4 C3 C2 120.4(3) . . ?
C4 C3 H3A 119.8 . . ?
C2 C3 H3A 119.8 . . ?
C25 C26 C21 120.2(2) . . ?
C25 C26 H26A 119.9 . . ?
C21 C26 H26A 119.9 . . ?
C31 C30 C29 120.2(2) . . ?
C31 C30 H30A 119.9 . . ?
C29 C30 H30A 119.9 . . ?
C29 C34 C33 119.0(2) . . ?
C29 C34 Si2 116.19(17) . . ?
C33 C34 Si2 124.75(18) . . ?
C15 C20 C19 120.4(2) . . ?
C15 C20 H20A 119.8 . . ?
C19 C20 H20A 119.8 . . ?
C20 C15 C16 119.0(2) . . ?
C20 C15 P1 122.94(18) . . ?
C16 C15 P1 117.79(18) . . ?
C6 C1 C2 118.9(2) . . ?
C6 C1 P2 119.49(19) . . ?
C2 C1 P2 121.65(19) . . ?
Si2 C28 H28A 109.5 . . ?
Si2 C28 H28B 109.5 . . ?
H28A C28 H28B 109.5 . . ?
Si2 C28 H28C 109.5 . . ?
H28A C28 H28C 109.5 . . ?
H28B C28 H28C 109.5 . . ?
C9 C8 C7 120.9(2) . . ?
C9 C8 H8A 119.5 . . ?
C7 C8 H8A 119.5 . . ?
C22 C23 C24 119.9(2) . . ?
C22 C23 H23A 120.0 . . ?
C24 C23 H23A 120.0 . . ?
C14 C13 P2 108.30(16) . . ?
C14 C13 H13A 110.0 . . ?
P2 C13 H13A 110.0 . . ?
C14 C13 H13B 110.0 . . ?
P2 C13 H13B 110.0 . . ?
H13A C13 H13B 108.4 . . ?
C32 C33 C34 120.4(2) . . ?
C32 C33 H33A 119.8 . . ?
C34 C33 H33A 119.8 . . ?
C18 C19 C20 120.1(2) . . ?
C18 C19 H19A 119.9 . . ?
C20 C19 H19A 119.9 . . ?
C12 C7 C8 119.0(2) . . ?
C12 C7 P2 124.34(18) . . ?
C8 C7 P2 116.70(17) . . ?
C7 C12 C11 119.8(2) . . ?
C7 C12 H12A 120.1 . . ?
C11 C12 H12A 120.1 . . ?
Si2 C27 H27A 109.5 . . ?
Si2 C27 H27B 109.5 . . ?
H27A C27 H27B 109.5 . . ?
Si2 C27 H27C 109.5 . . ?
H27A C27 H27C 109.5 . . ?
H27B C27 H27C 109.5 . . ?
C10 C9 C8 119.8(2) . . ?
C10 C9 H9A 120.1 . . ?
C8 C9 H9A 120.1 . . ?
C1 C6 C5 120.1(3) . . ?
C1 C6 H6A 119.9 . . ?
C5 C6 H6A 119.9 . . ?
C23 C22 C21 120.4(2) . . ?
C23 C22 H22A 119.8 . . ?
C21 C22 H22A 119.8 . . ?
C16 C17 C18 119.7(2) . . ?
C16 C17 H17A 120.1 . . ?
C18 C17 H17A 120.1 . . ?
C11 C10 C9 119.8(2) . . ?
C11 C10 H10A 120.1 . . ?
C9 C10 H10A 120.1 . . ?
C19 C18 C17 120.0(2) . . ?
C19 C18 H18A 120.0 . . ?
C17 C18 H18A 120.0 . . ?
C31 C32 C33 120.2(2) . . ?
C31 C32 H32A 119.9 . . ?
C33 C32 H32A 119.9 . . ?
C38 C39 C40 112.2(2) . . ?
C38 C39 H39A 119.1 . . ?
C40 C39 H39A 119.2 . . ?
C38 C39 H39B 89.9 . . ?
C40 C39 H39B 89.9 . . ?
H39A C39 H39B 119.4 . . ?
C35 C36 C37 112.5(3) . . ?
C35 C36 H36A 123.8 . . ?
C37 C36 H36A 123.7 . . ?
C35 C36 H36B 89.8 . . ?
C37 C36 H36B 89.7 . . ?
H36A C36 H36B 90.0 . . ?
C36 C37 C38 109.1(3) . . ?
C36 C37 H37A 109.9 . . ?
C38 C37 H37A 109.9 . . ?
C36 C37 H37B 109.9 . . ?
C38 C37 H37B 109.9 . . ?
H37A C37 H37B 108.3 . . ?
C39 C38 C37 110.0(2) . . ?
C39 C38 H38A 109.7 . . ?
C37 C38 H38A 109.7 . . ?
C39 C38 H38B 109.7 . . ?
C37 C38 H38B 109.7 . . ?
H38A C38 H38B 108.2 . . ?
C39 C40 H40A 109.5 . . ?
C39 C40 H40B 109.5 . . ?
H40A C40 H40B 109.5 . . ?
C39 C40 H40C 109.5 . . ?
H40A C40 H40C 109.5 . . ?
H40B C40 H40C 109.5 . . ?
C36 C35 H35A 109.5 . . ?
C36 C35 H35B 109.5 . . ?
H35A C35 H35B 109.5 . . ?
C36 C35 H35C 109.5 . . ?
H35A C35 H35C 109.5 . . ?
H35B C35 H35C 109.5 . . ?

loop_
_geom_bond_atom_site_label_1
_geom_bond_atom_site_label_2
_geom_bond_distance
_geom_bond_site_symmetry_2
_geom_bond_publ_flag
Pd1 Si1 2.3378(11) . ?
Pd1 P1 2.3414(11) . ?
Pd1 P2 2.3524(8) . ?
Pd1 Si2 2.3716(8) . ?
P2 C7 1.820(2) . ?
P2 C1 1.829(2) . ?
P2 C13 1.838(2) . ?
P1 C21 1.821(3) . ?
P1 C15 1.822(2) . ?
P1 C14 1.854(2) . ?
Si2 C27 1.877(3) . ?
Si2 C28 1.885(3) . ?
Si2 C34 1.901(2) . ?
Si1 C29 1.885(2) . ?
Si1 H1A 1.4366 . ?
Si1 H1B 1.4723 . ?
C25 C24 1.381(4) . ?
C25 C26 1.388(4) . ?
C25 H25A 0.9300 . ?
C29 C30 1.403(3) . ?
C29 C34 1.403(3) . ?
C4 C3 1.378(4) . ?
C4 C5 1.385(5) . ?
C4 H4A 0.9300 . ?
C14 C13 1.533(3) . ?
C14 H14A 0.9700 . ?
C14 H14B 0.9700 . ?
C21 C22 1.398(3) . ?
C21 C26 1.401(3) . ?
C16 C17 1.389(3) . ?
C16 C15 1.396(3) . ?
C16 H16A 0.9300 . ?
C24 C23 1.396(4) . ?
C24 H24A 0.9300 . ?
C5 C6 1.391(4) . ?
C5 H5A 0.9300 . ?
C31 C30 1.387(3) . ?
C31 C32 1.393(4) . ?
C31 H31A 0.9300 . ?
C11 C10 1.382(4) . ?
C11 C12 1.397(3) . ?
C11 H11A 0.9300 . ?
C2 C3 1.382(4) . ?
C2 C1 1.396(3) . ?
C2 H2A 0.9300 . ?
C3 H3A 0.9300 . ?
C26 H26A 0.9300 . ?
C30 H30A 0.9300 . ?
C34 C33 1.404(3) . ?
C20 C15 1.391(3) . ?
C20 C19 1.395(3) . ?
C20 H20A 0.9300 . ?
C1 C6 1.390(4) . ?
C28 H28A 0.9600 . ?
C28 H28B 0.9600 . ?
C28 H28C 0.9600 . ?
C8 C9 1.390(3) . ?
C8 C7 1.396(3) . ?
C8 H8A 0.9300 . ?
C23 C22 1.391(4) . ?
C23 H23A 0.9300 . ?
C13 H13A 0.9700 . ?
C13 H13B 0.9700 . ?
C33 C32 1.394(4) . ?
C33 H33A 0.9300 . ?
C19 C18 1.383(4) . ?
C19 H19A 0.9300 . ?
C7 C12 1.392(3) . ?
C12 H12A 0.9300 . ?
C27 H27A 0.9600 . ?
C27 H27B 0.9600 . ?
C27 H27C 0.9600 . ?
C9 C10 1.386(4) . ?
C9 H9A 0.9300 . ?
C6 H6A 0.9300 . ?
C22 H22A 0.9300 . ?
C17 C18 1.394(4) . ?
C17 H17A 0.9300 . ?
C10 H10A 0.9300 . ?
C18 H18A 0.9300 . ?
C32 H32A 0.9300 . ?
C39 C38 1.408(3) . ?
C39 C40 1.411(4) . ?
C39 H39A 0.9599 . ?
C39 H39B 0.9600 . ?
C36 C35 1.412(4) . ?
C36 C37 1.415(4) . ?
C36 H36A 0.9301 . ?
C36 H36B 0.9601 . ?
C37 C38 1.500(4) . ?
C37 H37A 0.9700 . ?
C37 H37B 0.9700 . ?
C38 H38A 0.9700 . ?
C38 H38B 0.9700 . ?
C40 H40A 0.9600 . ?
C40 H40B 0.9600 . ?
C40 H40C 0.9600 . ?
C35 H35A 0.9600 . ?
C35 H35B 0.9600 . ?
C35 H35C 0.9600 . ?
